data_2240266
loop_
_publ_author_name
'Gulo, Fakhili'
'K\"ohler, J\"urgen'

_publ_section_title
;
 Crystal structure of the intermetallic compound SrCdPt
;
_journal_coeditor_code WM5093
_journal_issue 12
_journal_name_full 'Acta Crystallographica Section E'
_journal_page_first 590
_journal_page_last 592
_journal_paper_doi 10.1107/S1600536814025823
_journal_volume 70
_journal_year 2014
_chemical_formula_iupac 'Sr Cd Pt'
_chemical_formula_moiety 'Cd Pt, Sr'
_chemical_formula_sum 'Cd Pt Sr'
_chemical_formula_weight 395.11
_chemical_name_systematic
;
Strontium cadmium platinum
;
_space_group_IT_number 62
_symmetry_cell_setting orthorhombic
_symmetry_space_group_name_Hall '-P 2ac 2n'
_symmetry_space_group_name_H-M 'P n m a'
_atom_sites_solution_primary direct
_atom_sites_solution_secondary difmap
_audit_creation_method SHELXL-97
_cell_angle_alpha 90.00
_cell_angle_beta 90.00
_cell_angle_gamma 90.00
_cell_formula_units_Z 4
_cell_length_a 7.5748(15)
_cell_length_b 4.4774(9)
_cell_length_c 8.6383(17)
_cell_measurement_reflns_used 25
_cell_measurement_temperature 298(2)
_cell_measurement_theta_max 18
_cell_measurement_theta_min 12
_cell_volume 292.97(10)
_computing_cell_refinement
;
SAINT (Bruker, 2001)
;
_computing_data_collection
;
SMART (Bruker, 2001)
;
_computing_data_reduction
;
SAINT (Bruker, 2001)
;
_computing_molecular_graphics
;
DIAMOND (Brandenburg, 2006)
;
_computing_publication_material
;
SHELXL97 (Sheldrick, 2008)
;
_computing_structure_refinement
;
SHELXL97 (Sheldrick, 2008)
;
_computing_structure_solution
;
SHELXS97 (Sheldrick, 2008)
;
_diffrn_ambient_temperature 298(2)
_diffrn_detector_area_resol_mean 0
_diffrn_measured_fraction_theta_full 0.945
_diffrn_measured_fraction_theta_max 0.945
_diffrn_measurement_device_type 'Bruker SMART CCD'
_diffrn_measurement_method '\w scans'
_diffrn_radiation_monochromator graphite
_diffrn_radiation_source 'fine-focus sealed tube'
_diffrn_radiation_type MoK\a
_diffrn_radiation_wavelength 0.71073
_diffrn_reflns_av_R_equivalents 0.0612
_diffrn_reflns_av_sigmaI/netI 0.0456
_diffrn_reflns_limit_h_max 9
_diffrn_reflns_limit_h_min -9
_diffrn_reflns_limit_k_max 5
_diffrn_reflns_limit_k_min -5
_diffrn_reflns_limit_l_max 11
_diffrn_reflns_limit_l_min -11
_diffrn_reflns_number 2231
_diffrn_reflns_theta_full 28.14
_diffrn_reflns_theta_max 28.14
_diffrn_reflns_theta_min 3.58
_diffrn_standards_number 0
_exptl_absorpt_coefficient_mu 72.608
_exptl_absorpt_correction_T_max 0.113
_exptl_absorpt_correction_T_min 0.043
_exptl_absorpt_correction_type multi-scan
_exptl_absorpt_process_details
;
(<i>SADABS</i>; Bruker, 2001)
;
_exptl_crystal_colour brown
_exptl_crystal_density_diffrn 8.958
_exptl_crystal_density_method 'not measured'
_exptl_crystal_description block
_exptl_crystal_F_000 656
_exptl_crystal_size_max 0.05
_exptl_crystal_size_mid 0.04
_exptl_crystal_size_min 0.03
_refine_diff_density_max 2.223
_refine_diff_density_min -1.872
_refine_ls_extinction_method none
_refine_ls_goodness_of_fit_ref 1.068
_refine_ls_matrix_type full
_refine_ls_number_parameters 19
_refine_ls_number_reflns 381
_refine_ls_number_restraints 0
_refine_ls_restrained_S_all 1.068
_refine_ls_R_factor_all 0.0367
_refine_ls_R_factor_gt 0.0304
_refine_ls_shift/su_max 0.000
_refine_ls_shift/su_mean 0.000
_refine_ls_structure_factor_coef Fsqd
_refine_ls_weighting_details 'calc w=1/[\s^2^(Fo^2^)+(0.0307P)^2^+0.0000P] where P=(Fo^2^+2Fc^2^)/3'
_refine_ls_weighting_scheme calc
_refine_ls_wR_factor_gt 0.0644
_refine_ls_wR_factor_ref 0.0658
_reflns_number_gt 338
_reflns_number_total 381
_reflns_threshold_expression I>2sigma(I)
_cod_data_source_file wm5093sup1.cf
_cod_data_source_block I
_cod_database_code 2240266
_cod_database_fobs_code 2240266

loop_
_symmetry_equiv_pos_as_xyz
'x, y, z'
'-x+1/2, -y, z+1/2'
'-x, y+1/2, -z'
'x+1/2, -y+1/2, -z+1/2'
'-x, -y, -z'
'x-1/2, y, -z-1/2'
'x, -y-1/2, z'
'-x-1/2, y-1/2, z-1/2'

loop_
_atom_site_type_symbol
_atom_site_label
_atom_site_fract_x
_atom_site_fract_y
_atom_site_fract_z
_atom_site_U_iso_or_equiv
_atom_site_adp_type
_atom_site_calc_flag
_atom_site_refinement_flags
_atom_site_occupancy
_atom_site_symmetry_multiplicity
Pt Pt 0.27016(7) 0.2500 0.37717(7) 0.0150(2) Uani d S 1 2
Cd Cd 0.14353(12) 0.2500 0.06550(12) 0.0140(3) Uani d S 1 2
Sr Sr 0.02883(16) 0.2500 0.68094(16) 0.0141(3) Uani d S 1 2

loop_
_atom_site_aniso_label
_atom_site_aniso_U_11
_atom_site_aniso_U_22
_atom_site_aniso_U_33
_atom_site_aniso_U_12
_atom_site_aniso_U_13
_atom_site_aniso_U_23
Pt 0.0175(3) 0.0114(3) 0.0160(4) 0.000 0.0005(2) 0.000
Cd 0.0173(6) 0.0120(5) 0.0127(6) 0.000 0.0013(4) 0.000
Sr 0.0161(7) 0.0116(6) 0.0147(7) 0.000 0.0006(5) 0.000

loop_
_atom_type_symbol
_atom_type_description
_atom_type_scat_dispersion_real
_atom_type_scat_dispersion_imag
_atom_type_scat_source
Sr Sr -1.5307 3.2498 'International Tables Vol C Tables 4.2.6.8 and 6.1.1.4'
Cd Cd -0.8075 1.2024 'International Tables Vol C Tables 4.2.6.8 and 6.1.1.4'
Pt Pt -1.7033 8.3905 'International Tables Vol C Tables 4.2.6.8 and 6.1.1.4'

loop_
_geom_angle_atom_site_label_1
_geom_angle_atom_site_label_2
_geom_angle_atom_site_label_3
_geom_angle_site_symmetry_1
_geom_angle_site_symmetry_3
_geom_angle
Cd Pt Cd 2_565 2 103.87(4)
Cd Pt Cd 2_565 . 128.03(2)
Cd Pt Cd 2 . 128.03(2)
Cd Pt Cd 2_565 6_656 71.03(3)
Cd Pt Cd 2 6_656 71.03(3)
Cd Pt Cd . 6_656 119.54(3)
Cd Pt Sr 2_565 2_554 138.23(3)
Cd Pt Sr 2 2_554 69.04(3)
Cd Pt Sr . 2_554 70.13(3)
Cd Pt Sr 6_656 2_554 67.79(3)
Cd Pt Sr 2_565 2_564 69.04(3)
Cd Pt Sr 2 2_564 138.23(3)
Cd Pt Sr . 2_564 70.13(3)
Cd Pt Sr 6_656 2_564 67.79(3)
Sr Pt Sr 2_554 2_564 88.99(4)
Cd Pt Sr 2_565 . 70.24(3)
Cd Pt Sr 2 . 70.24(3)
Cd Pt Sr . . 125.53(4)
Cd Pt Sr 6_656 . 114.93(4)
Sr Pt Sr 2_554 . 135.06(2)
Sr Pt Sr 2_564 . 135.06(2)
Cd Pt Sr 2_565 5_556 142.88(3)
Cd Pt Sr 2 5_556 72.78(3)
Cd Pt Sr . 5_556 67.51(3)
Cd Pt Sr 6_656 5_556 135.959(18)
Sr Pt Sr 2_554 5_556 76.441(19)
Sr Pt Sr 2_564 5_556 137.64(2)
Sr Pt Sr . 5_556 74.11(3)
Cd Pt Sr 2_565 5_566 72.78(3)
Cd Pt Sr 2 5_566 142.88(3)
Cd Pt Sr . 5_566 67.51(3)
Cd Pt Sr 6_656 5_566 135.959(18)
Sr Pt Sr 2_554 5_566 137.64(2)
Sr Pt Sr 2_564 5_566 76.441(19)
Sr Pt Sr . 5_566 74.11(3)
Sr Pt Sr 5_556 5_566 87.96(4)
Pt Cd Pt 2_554 2_564 103.87(4)
Pt Cd Pt 2_554 . 117.50(2)
Pt Cd Pt 2_564 . 117.50(2)
Pt Cd Pt 2_554 6_556 108.97(3)
Pt Cd Pt 2_564 6_556 108.97(3)
Pt Cd Pt . 6_556 99.68(3)
Pt Cd Cd 2_554 5 54.88(2)
Pt Cd Cd 2_564 5 119.11(5)
Pt Cd Cd . 5 122.75(4)
Pt Cd Cd 6_556 5 54.10(3)
Pt Cd Cd 2_554 5_565 119.11(5)
Pt Cd Cd 2_564 5_565 54.88(2)
Pt Cd Cd . 5_565 122.75(4)
Pt Cd Cd 6_556 5_565 54.10(3)
Cd Cd Cd 5 5_565 84.81(5)
Pt Cd Sr 2_554 5_566 167.74(3)
Pt Cd Sr 2_564 5_566 86.46(2)
Pt Cd Sr . 5_566 61.38(3)
Pt Cd Sr 6_556 5_566 60.64(3)
Cd Cd Sr 5 5_566 114.39(5)
Cd Cd Sr 5_565 5_566 61.52(3)
Pt Cd Sr 2_554 5_556 86.46(2)
Pt Cd Sr 2_564 5_556 167.74(3)
Pt Cd Sr . 5_556 61.38(3)
Pt Cd Sr 6_556 5_556 60.64(3)
Cd Cd Sr 5 5_556 61.52(3)
Cd Cd Sr 5_565 5_556 114.39(5)
Sr Cd Sr 5_566 5_556 82.56(4)
Pt Cd Sr 2_554 1_554 60.31(2)
Pt Cd Sr 2_564 1_554 60.31(2)
Pt Cd Sr . 1_554 175.05(4)
Pt Cd Sr 6_556 1_554 85.27(3)
Cd Cd Sr 5 1_554 60.30(3)
Cd Cd Sr 5_565 1_554 60.30(3)
Sr Cd Sr 5_566 1_554 121.81(3)
Sr Cd Sr 5_556 1_554 121.81(3)
Pt Cd Sr 2_554 2_564 120.35(4)
Pt Cd Sr 2_564 2_564 59.65(2)
Pt Cd Sr . 2_564 59.46(3)
Pt Cd Sr 6_556 2_564 130.66(3)
Cd Cd Sr 5 2_564 175.11(5)
Cd Cd Sr 5_565 2_564 97.51(2)
Sr Cd Sr 5_566 2_564 70.47(2)
Sr Cd Sr 5_556 2_564 120.84(3)
Sr Cd Sr 1_554 2_564 117.17(3)
Pt Cd Sr 2_554 2_554 59.65(2)
Pt Cd Sr 2_564 2_554 120.35(4)
Pt Cd Sr . 2_554 59.46(3)
Pt Cd Sr 6_556 2_554 130.66(3)
Cd Cd Sr 5 2_554 97.51(2)
Cd Cd Sr 5_565 2_554 175.11(5)
Sr Cd Sr 5_566 2_554 120.84(3)
Sr Cd Sr 5_556 2_554 70.47(2)
Sr Cd Sr 1_554 2_554 117.17(3)
Sr Cd Sr 2_564 2_554 79.86(4)
Pt Cd Sr 2_554 6_656 58.47(2)
Pt Cd Sr 2_564 6_656 58.47(2)
Pt Cd Sr . 6_656 106.50(4)
Pt Cd Sr 6_556 6_656 153.82(4)
Cd Cd Sr 5 6_656 109.17(4)
Cd Cd Sr 5_565 6_656 109.17(4)
Sr Cd Sr 5_566 6_656 133.73(2)
Sr Cd Sr 5_556 6_656 133.73(2)
Sr Cd Sr 1_554 6_656 68.55(3)
Sr Cd Sr 2_564 6_656 66.02(3)
Sr Cd Sr 2_554 6_656 66.02(3)
Pt Sr Pt 2_565 2 88.99(4)
Pt Sr Pt 2_565 . 99.38(3)
Pt Sr Pt 2 . 99.38(3)
Pt Sr Pt 2_565 5_556 154.71(5)
Pt Sr Pt 2 5_556 86.033(18)
Pt Sr Pt . 5_556 105.89(3)
Pt Sr Pt 2_565 5_566 86.033(18)
Pt Sr Pt 2 5_566 154.71(5)
Pt Sr Pt . 5_566 105.89(3)
Pt Sr Pt 5_556 5_566 87.96(4)
Pt Sr Cd 2_565 5_566 51.57(2)
Pt Sr Cd 2 5_566 107.65(4)
Pt Sr Cd . 5_566 138.55(2)
Pt Sr Cd 5_556 5_566 106.76(4)
Pt Sr Cd 5_566 5_566 51.10(2)
Pt Sr Cd 2_565 5_556 107.65(4)
Pt Sr Cd 2 5_556 51.57(2)
Pt Sr Cd . 5_556 138.55(2)
Pt Sr Cd 5_556 5_556 51.10(2)
Pt Sr Cd 5_566 5_556 106.76(4)
Cd Sr Cd 5_566 5_556 82.56(4)
Pt Sr Cd 2_565 1_556 50.65(2)
Pt Sr Cd 2 1_556 50.65(2)
Pt Sr Cd . 1_556 130.48(4)
Pt Sr Cd 5_556 1_556 109.17(3)
Pt Sr Cd 5_566 1_556 109.17(3)
Cd Sr Cd 5_566 1_556 58.19(3)
Cd Sr Cd 5_556 1_556 58.19(3)
Pt Sr Cd 2_565 2_565 50.41(2)
Pt Sr Cd 2 2_565 105.21(4)
Pt Sr Cd . 2_565 50.11(2)
Pt Sr Cd 5_556 2_565 154.30(5)
Pt Sr Cd 5_566 2_565 90.55(2)
Cd Sr Cd 5_566 2_565 92.00(2)
Cd Sr Cd 5_556 2_565 151.86(5)
Cd Sr Cd 1_556 2_565 95.54(3)
Pt Sr Cd 2_565 2 105.21(4)
Pt Sr Cd 2 2 50.41(2)
Pt Sr Cd . 2 50.11(2)
Pt Sr Cd 5_556 2 90.55(2)
Pt Sr Cd 5_566 2 154.30(5)
Cd Sr Cd 5_566 2 151.86(5)
Cd Sr Cd 5_556 2 92.00(2)
Cd Sr Cd 1_556 2 95.54(3)
Cd Sr Cd 2_565 2 79.86(4)
Pt Sr Cd 2_565 6_556 134.25(2)
Pt Sr Cd 2 6_556 134.25(2)
Pt Sr Cd . 6_556 88.75(4)
Pt Sr Cd 5_556 6_556 48.75(2)
Pt Sr Cd 5_566 6_556 48.75(2)
Cd Sr Cd 5_566 6_556 93.99(3)
Cd Sr Cd 5_556 6_556 93.99(3)
Cd Sr Cd 1_556 6_556 140.77(5)
Cd Sr Cd 2_565 6_556 113.98(3)
Cd Sr Cd 2 6_556 113.98(3)
Pt Sr Sr 2_565 5_556 152.61(6)
Pt Sr Sr 2 5_556 94.42(2)
Pt Sr Sr . 5_556 53.25(3)
Pt Sr Sr 5_556 5_556 52.64(2)
Pt Sr Sr 5_566 5_556 101.34(5)
Cd Sr Sr 5_566 5_556 149.28(6)
Cd Sr Sr 5_556 5_556 95.53(3)
Cd Sr Sr 1_556 5_556 144.11(3)
Cd Sr Sr 2_565 5_556 102.75(5)
Cd Sr Sr 2 5_556 58.53(3)
Cd Sr Sr 6_556 5_556 55.44(3)

loop_
_geom_bond_atom_site_label_1
_geom_bond_atom_site_label_2
_geom_bond_site_symmetry_2
_geom_bond_distance
Pt Cd 2_565 2.8435(8)
Pt Cd 2 2.8435(8)
Pt Cd . 2.8581(13)
Pt Cd 6_656 2.8713(12)
Pt Sr 2_554 3.1943(11)
Pt Sr 2_564 3.1943(11)
Pt Sr . 3.1980(15)
Pt Sr 5_556 3.2238(10)
Pt Sr 5_566 3.2238(10)
Cd Pt 2_554 2.8435(8)
Cd Pt 2_564 2.8435(8)
Cd Pt 6_556 2.8713(12)
Cd Cd 5 3.3197(15)
Cd Cd 5_565 3.3197(15)
Cd Sr 5_566 3.3932(13)
Cd Sr 5_556 3.3932(13)
Cd Sr 1_554 3.4336(17)
Cd Sr 2_564 3.4879(13)
Cd Sr 2_554 3.4879(13)
Cd Sr 6_656 3.6124(17)
Sr Pt 2_565 3.1943(11)
Sr Pt 2 3.1943(11)
Sr Pt 5_556 3.2238(10)
Sr Pt 5_566 3.2238(10)
Sr Cd 5_566 3.3932(13)
Sr Cd 5_556 3.3932(13)
Sr Cd 1_556 3.4336(17)
Sr Cd 2_565 3.4879(13)
Sr Cd 2 3.4879(13)
Sr Cd 6_556 3.6124(17)
Sr Sr 5_556 3.870(2)
